data_7035701
loop_
_publ_author_name
'Schulte To Brinke, Christian'
'Ekkehardt Hahn, F.'

_publ_section_title
;
 Synthesis of a flexible macrocyclic tetraimidazolium salt-precursor for a
 tetracarbene ligand with metal dependent coordination modes.
;
_journal_issue 32
_journal_name_full 'Dalton transactions (Cambridge, England : 2003)'
_journal_page_first 14315
_journal_page_last 14322
_journal_paper_doi 10.1039/c5dt02115d
_journal_volume 44
_journal_year 2015
_chemical_formula_moiety 'C36 H44 N8, 4(F6 P), C2 H3 N'
_chemical_formula_sum 'C38 H47 F24 N9 P4'
_chemical_formula_weight 1209.73
_chemical_name_systematic
; 
 ? 
;
_space_group_IT_number 15
_symmetry_cell_setting monoclinic
_symmetry_space_group_name_Hall '-C 2yc'
_symmetry_space_group_name_H-M 'C 1 2/c 1'
_atom_sites_solution_hydrogens geom
_atom_sites_solution_primary direct
_atom_sites_solution_secondary difmap
_audit_creation_method SHELXL-97
_audit_update_record
;
2015-06-01 deposited with the CCDC.
2015-07-08 downloaded from the CCDC.
;
_cell_angle_alpha 90.00
_cell_angle_beta 100.399(4)
_cell_angle_gamma 90.00
_cell_formula_units_Z 4
_cell_length_a 14.3308(8)
_cell_length_b 13.4896(7)
_cell_length_c 25.4184(14)
_cell_measurement_reflns_used 900
_cell_measurement_temperature 153(2)
_cell_measurement_theta_max 75
_cell_measurement_theta_min 1
_cell_volume 4833.1(5)
_computing_cell_refinement 'SAINT (Bruker AXS, 2000)'
_computing_data_collection 'SMART (Bruker AXS, 2000)'
_computing_data_reduction 'SAINT,SADABS (Bruker AXS, 2000)'
_computing_molecular_graphics
;
ORTEP3,L.J. Farrugia, J. Appl. Cryst. (1997) 30, 565
;
_computing_structure_refinement
;
SHELXL-97, G. M. Sheldrick, Acta Cryst. (2008) A64, 112-122
;
_computing_structure_solution
;
SHELXS-97 , G. M. Sheldrick, Acta Cryst. (2008) A64, 112-122
;
_diffrn_ambient_temperature 153(2)
_diffrn_detector_area_resol_mean 80
_diffrn_measured_fraction_theta_full 0.943
_diffrn_measured_fraction_theta_max 0.943
_diffrn_measurement_device_type 'CCD area detector'
_diffrn_measurement_method 'Omega and Phi scans'
_diffrn_radiation_monochromator goebel-mirror
_diffrn_radiation_source 'rotating anode'
_diffrn_radiation_type CuK\a
_diffrn_radiation_wavelength 1.54178
_diffrn_reflns_av_R_equivalents 0.0440
_diffrn_reflns_av_sigmaI/netI 0.0412
_diffrn_reflns_limit_h_max 16
_diffrn_reflns_limit_h_min -17
_diffrn_reflns_limit_k_max 15
_diffrn_reflns_limit_k_min -16
_diffrn_reflns_limit_l_max 30
_diffrn_reflns_limit_l_min -28
_diffrn_reflns_number 13467
_diffrn_reflns_theta_full 72.41
_diffrn_reflns_theta_max 72.41
_diffrn_reflns_theta_min 3.54
_exptl_absorpt_coefficient_mu 2.688
_exptl_absorpt_correction_T_max 0.7939
_exptl_absorpt_correction_T_min 0.6022
_exptl_absorpt_correction_type multi-scan
_exptl_absorpt_process_details
; 
 Corrections were done with the SADABS program, utilizing the none merged
 raw data obtained from the integration process. Integration and final cell
 refinement were done with SAINT.

 SADABS reports ratio of Tmin/Tmax = 0.649598  

;
_exptl_crystal_colour colourless
_exptl_crystal_density_diffrn 1.663
_exptl_crystal_density_method 'not measured'
_exptl_crystal_description prism
_exptl_crystal_F_000 2456
_exptl_crystal_size_max 0.21
_exptl_crystal_size_mid 0.15
_exptl_crystal_size_min 0.09
_refine_diff_density_max 0.417
_refine_diff_density_min -0.480
_refine_diff_density_rms 0.076
_refine_ls_extinction_method none
_refine_ls_goodness_of_fit_ref 1.055
_refine_ls_hydrogen_treatment noref
_refine_ls_matrix_type full
_refine_ls_number_parameters 352
_refine_ls_number_reflns 4518
_refine_ls_number_restraints 0
_refine_ls_restrained_S_all 1.055
_refine_ls_R_factor_all 0.0440
_refine_ls_R_factor_gt 0.0399
_refine_ls_shift/su_max 0.001
_refine_ls_shift/su_mean 0.000
_refine_ls_structure_factor_coef Fsqd
_refine_ls_weighting_details 'calc w=1/[\s^2^(Fo^2^)+(0.0650P)^2^+3.0162P] where P=(Fo^2^+2Fc^2^)/3'
_refine_ls_weighting_scheme calc
_refine_ls_wR_factor_gt 0.1109
_refine_ls_wR_factor_ref 0.1138
_reflns_number_gt 3965
_reflns_number_total 4518
_reflns_threshold_expression >2sigma(I)
_cod_data_source_file c5dt02115d2.cif
_cod_data_source_block '[H4-4](PF6)4'
_cod_depositor_comments
;
The following automatic conversions were performed:

'_symmetry_cell_setting' value 'Monoclinic' changed to 'monoclinic'
according to
/usr/data/users/saulius/crontab/automatic-downloads/rss-feeds/RSC/lib/dictionaries/cif_core.dic
dictionary named 'cif_core.dic' version 2.4.2 from 2011-04-26.

Automatic conversion script
Id: cif_fix_values 3271 2015-04-21 07:52:19Z andrius 

 Adding full bibliography for 7035701--7035705.cif.
;
_cod_original_sg_symbol_H-M 'C 2/c'
_cod_database_code 7035701

loop_
_symmetry_equiv_pos_as_xyz
'x, y, z'
'-x, y, -z+1/2'
'x+1/2, y+1/2, z'
'-x+1/2, y+1/2, -z+1/2'
'-x, -y, -z'
'x, -y, z-1/2'
'-x+1/2, -y+1/2, -z'
'x+1/2, -y+1/2, z-1/2'

loop_
_atom_site_label
_atom_site_type_symbol
_atom_site_fract_x
_atom_site_fract_y
_atom_site_fract_z
_atom_site_U_iso_or_equiv
_atom_site_adp_type
_atom_site_occupancy
_atom_site_symmetry_multiplicity
_atom_site_calc_flag
_atom_site_refinement_flags
_atom_site_disorder_assembly
_atom_site_disorder_group
N1 N -0.18780(11) 0.78980(11) 0.16452(6) 0.0251(3) Uani 1 1 d . . .
N2 N -0.28980(11) 0.79859(12) 0.21729(6) 0.0281(3) Uani 1 1 d . . .
N3 N 0.17813(10) 0.72203(11) 0.07604(6) 0.0246(3) Uani 1 1 d . . .
N4 N 0.03158(10) 0.73906(10) 0.03734(6) 0.0217(3) Uani 1 1 d . . .
C1 C -0.26751(13) 0.75127(13) 0.17553(7) 0.0260(4) Uani 1 1 d . . .
H1 H -0.3027 0.6986 0.1566 0.031 Uiso 1 1 calc R . .
C2 C -0.15834(15) 0.86458(15) 0.20084(8) 0.0324(4) Uani 1 1 d . . .
H2 H -0.1035 0.9048 0.2024 0.039 Uiso 1 1 calc R . .
C3 C -0.22210(15) 0.86967(15) 0.23364(8) 0.0344(4) Uani 1 1 d . . .
H3 H -0.2206 0.9142 0.2627 0.041 Uiso 1 1 calc R . .
C4 C 0.37252(14) 0.77593(17) 0.25744(8) 0.0339(4) Uani 1 1 d . . .
H4A H 0.4226 0.7446 0.2842 0.041 Uiso 1 1 calc R . .
H4B H 0.3984 0.8386 0.2457 0.041 Uiso 1 1 calc R . .
C5 C 0.34720(14) 0.70711(16) 0.20959(8) 0.0318(4) Uani 1 1 d . . .
H5A H 0.3251 0.6431 0.2219 0.038 Uiso 1 1 calc R . .
H5B H 0.4049 0.6940 0.1944 0.038 Uiso 1 1 calc R . .
C6 C 0.27069(13) 0.74910(14) 0.16592(7) 0.0274(4) Uani 1 1 d . . .
H6A H 0.2093 0.7498 0.1786 0.033 Uiso 1 1 calc R . .
H6B H 0.2869 0.8183 0.1583 0.033 Uiso 1 1 calc R . .
C7 C 0.26070(14) 0.68820(14) 0.11487(8) 0.0301(4) Uani 1 1 d . . .
H7A H 0.3189 0.6950 0.0992 0.036 Uiso 1 1 calc R . .
H7B H 0.2529 0.6173 0.1232 0.036 Uiso 1 1 calc R . .
C8 C 0.09096(13) 0.68593(13) 0.07266(7) 0.0262(4) Uani 1 1 d . . .
H8 H 0.0738 0.6310 0.0923 0.031 Uiso 1 1 calc R . .
C9 C 0.17392(13) 0.80174(13) 0.04162(8) 0.0280(4) Uani 1 1 d . . .
H9 H 0.2257 0.8419 0.0361 0.034 Uiso 1 1 calc R . .
C10 C 0.08298(13) 0.81208(13) 0.01742(7) 0.0264(4) Uani 1 1 d . . .
H10 H 0.0586 0.8606 -0.0085 0.032 Uiso 1 1 calc R . .
C11 C -0.06981(12) 0.71532(13) 0.02002(7) 0.0246(4) Uani 1 1 d . . .
H11A H -0.0868 0.6604 0.0423 0.029 Uiso 1 1 calc R . .
H11B H -0.0800 0.6919 -0.0175 0.029 Uiso 1 1 calc R . .
C12 C -0.13509(12) 0.80182(12) 0.02383(7) 0.0209(3) Uani 1 1 d . . .
C13 C -0.16209(13) 0.85969(13) -0.02169(7) 0.0257(4) Uani 1 1 d . . .
H13 H -0.1366 0.8457 -0.0529 0.031 Uiso 1 1 calc R . .
C14 C -0.22538(14) 0.93729(13) -0.02231(7) 0.0285(4) Uani 1 1 d . . .
H14 H -0.2425 0.9767 -0.0535 0.034 Uiso 1 1 calc R . .
C15 C -0.26355(13) 0.95709(13) 0.02269(8) 0.0275(4) Uani 1 1 d . . .
H15 H -0.3080 1.0095 0.0223 0.033 Uiso 1 1 calc R . .
C16 C -0.23693(12) 0.90025(13) 0.06858(7) 0.0243(4) Uani 1 1 d . . .
H16 H -0.2633 0.9144 0.0995 0.029 Uiso 1 1 calc R . .
C17 C -0.17232(12) 0.82319(12) 0.06995(7) 0.0211(3) Uani 1 1 d . . .
C18 C -0.14250(13) 0.76020(13) 0.11957(7) 0.0261(4) Uani 1 1 d . . .
H18A H -0.1585 0.6901 0.1106 0.031 Uiso 1 1 calc R . .
H18B H -0.0728 0.7647 0.1308 0.031 Uiso 1 1 calc R . .
P1 P 0.01485(4) 0.42985(3) 0.388720(19) 0.02696(14) Uani 1 1 d . . .
P2 P 0.05086(4) 0.00827(3) 0.14006(2) 0.02863(15) Uani 1 1 d . . .
F1 F -0.03704(11) 0.32738(9) 0.39398(6) 0.0532(4) Uani 1 1 d . . .
F2 F 0.06377(10) 0.53517(9) 0.38280(5) 0.0465(3) Uani 1 1 d . . .
F3 F 0.03534(10) 0.39820(10) 0.33153(5) 0.0495(4) Uani 1 1 d . . .
F4 F -0.00685(10) 0.46436(9) 0.44540(5) 0.0446(3) Uani 1 1 d . . .
F5 F 0.11290(11) 0.38482(11) 0.41716(7) 0.0604(4) Uani 1 1 d . . .
F6 F -0.08469(10) 0.47708(11) 0.36040(6) 0.0487(3) Uani 1 1 d . . .
F7 F 0.06967(12) 0.01987(11) 0.20345(5) 0.0549(4) Uani 1 1 d . . .
F8 F 0.03149(12) -0.00261(11) 0.07678(6) 0.0551(4) Uani 1 1 d . . .
F9 F 0.05244(9) 0.12623(9) 0.13349(6) 0.0447(3) Uani 1 1 d . . .
F10 F 0.04955(10) -0.10939(9) 0.14675(6) 0.0541(4) Uani 1 1 d . . .
F11 F -0.06069(9) 0.01288(10) 0.13895(6) 0.0469(3) Uani 1 1 d . . .
F12 F 0.16292(10) 0.00513(11) 0.14153(7) 0.0581(4) Uani 1 1 d . . .
N90 N -0.1244(10) 0.6209(12) 0.2547(5) 0.236(9) Uani 0.50 1 d P A -1
C90 C -0.0510(17) 0.6047(10) 0.2475(6) 0.119(11) Uani 0.50 1 d P A -1
C91 C 0.0477(14) 0.6044(13) 0.2463(7) 0.120(11) Uani 0.50 1 d P A -1
H91A H 0.0646 0.5424 0.2302 0.144 Uiso 0.50 1 calc PR A -1
H91B H 0.0835 0.6097 0.2829 0.144 Uiso 0.50 1 calc PR A -1
H91C H 0.0631 0.6607 0.2251 0.144 Uiso 0.50 1 calc PR A -1

loop_
_atom_site_aniso_label
_atom_site_aniso_U_11
_atom_site_aniso_U_22
_atom_site_aniso_U_33
_atom_site_aniso_U_23
_atom_site_aniso_U_13
_atom_site_aniso_U_12
N1 0.0270(8) 0.0288(7) 0.0213(7) 0.0018(6) 0.0093(6) -0.0043(6)
N2 0.0270(8) 0.0371(8) 0.0218(7) -0.0011(6) 0.0090(6) -0.0040(6)
N3 0.0227(8) 0.0236(7) 0.0285(8) -0.0041(6) 0.0069(6) 0.0004(6)
N4 0.0210(7) 0.0210(7) 0.0253(7) -0.0027(5) 0.0101(6) -0.0014(5)
C1 0.0254(9) 0.0320(9) 0.0216(8) 0.0003(7) 0.0066(7) -0.0036(7)
C2 0.0385(11) 0.0355(10) 0.0247(9) -0.0024(7) 0.0102(8) -0.0148(8)
C3 0.0438(12) 0.0352(10) 0.0262(9) -0.0049(7) 0.0119(8) -0.0089(9)
C4 0.0224(10) 0.0562(12) 0.0252(9) 0.0010(8) 0.0097(8) 0.0028(8)
C5 0.0259(10) 0.0445(11) 0.0274(10) 0.0009(8) 0.0110(8) 0.0079(8)
C6 0.0249(9) 0.0324(9) 0.0265(9) -0.0006(7) 0.0091(7) 0.0025(7)
C7 0.0261(10) 0.0312(9) 0.0328(10) -0.0028(7) 0.0043(8) 0.0053(7)
C8 0.0280(10) 0.0215(8) 0.0309(9) -0.0017(7) 0.0100(8) -0.0005(7)
C9 0.0272(10) 0.0263(9) 0.0333(10) -0.0001(7) 0.0129(8) -0.0042(7)
C10 0.0261(10) 0.0251(8) 0.0301(9) 0.0021(7) 0.0106(7) -0.0025(7)
C11 0.0209(9) 0.0253(8) 0.0292(9) -0.0053(7) 0.0090(7) -0.0038(7)
C12 0.0180(8) 0.0224(8) 0.0237(8) -0.0028(6) 0.0076(7) -0.0046(6)
C13 0.0258(9) 0.0301(9) 0.0230(9) -0.0011(7) 0.0096(7) -0.0059(7)
C14 0.0296(10) 0.0273(9) 0.0282(9) 0.0053(7) 0.0044(8) -0.0039(7)
C15 0.0263(10) 0.0226(8) 0.0341(10) 0.0016(7) 0.0069(8) 0.0015(7)
C16 0.0229(9) 0.0248(8) 0.0271(9) -0.0027(6) 0.0097(7) -0.0013(7)
C17 0.0192(8) 0.0223(8) 0.0228(8) -0.0008(6) 0.0068(7) -0.0049(6)
C18 0.0263(9) 0.0306(9) 0.0238(9) 0.0030(7) 0.0111(7) 0.0034(7)
P1 0.0330(3) 0.0217(2) 0.0286(3) -0.00613(16) 0.0122(2) -0.00366(17)
P2 0.0337(3) 0.0222(2) 0.0332(3) -0.00093(17) 0.0147(2) -0.00601(17)
F1 0.0812(11) 0.0296(6) 0.0522(8) -0.0059(5) 0.0211(7) -0.0227(6)
F2 0.0586(9) 0.0357(6) 0.0509(8) -0.0077(5) 0.0247(7) -0.0203(6)
F3 0.0625(9) 0.0522(8) 0.0407(7) -0.0195(6) 0.0274(6) -0.0080(6)
F4 0.0692(9) 0.0369(6) 0.0333(7) -0.0083(5) 0.0243(6) -0.0050(6)
F5 0.0505(9) 0.0578(9) 0.0681(10) -0.0121(7) -0.0021(7) 0.0187(7)
F6 0.0425(8) 0.0531(8) 0.0500(8) -0.0018(6) 0.0071(6) 0.0047(6)
F7 0.0709(10) 0.0609(9) 0.0331(7) -0.0001(6) 0.0101(7) 0.0061(7)
F8 0.0815(11) 0.0508(8) 0.0365(8) -0.0077(6) 0.0202(7) -0.0063(7)
F9 0.0533(8) 0.0244(6) 0.0582(8) 0.0003(5) 0.0149(6) -0.0098(5)
F10 0.0629(10) 0.0244(6) 0.0776(10) 0.0053(6) 0.0194(8) -0.0036(6)
F11 0.0360(7) 0.0441(7) 0.0638(9) 0.0116(6) 0.0174(6) -0.0052(5)
F12 0.0357(8) 0.0585(9) 0.0854(12) 0.0046(7) 0.0247(7) -0.0007(6)
N90 0.253(15) 0.293(16) 0.200(12) 0.163(12) 0.145(11) 0.221(14)
C90 0.21(3) 0.095(8) 0.044(5) 0.008(6) 0.010(9) 0.102(11)
C91 0.16(2) 0.119(12) 0.107(13) -0.077(9) 0.083(12) -0.041(9)

loop_
_atom_type_symbol
_atom_type_description
_atom_type_scat_dispersion_real
_atom_type_scat_dispersion_imag
_atom_type_scat_source
C C 0.0181 0.0091 'International Tables Vol C Tables 4.2.6.8 and 6.1.1.4'
H H 0.0000 0.0000 'International Tables Vol C Tables 4.2.6.8 and 6.1.1.4'
N N 0.0311 0.0180 'International Tables Vol C Tables 4.2.6.8 and 6.1.1.4'
F F 0.0727 0.0534 'International Tables Vol C Tables 4.2.6.8 and 6.1.1.4'
P P 0.2955 0.4335 'International Tables Vol C Tables 4.2.6.8 and 6.1.1.4'

loop_
_geom_angle_atom_site_label_1
_geom_angle_atom_site_label_2
_geom_angle_atom_site_label_3
_geom_angle
_geom_angle_site_symmetry_1
_geom_angle_site_symmetry_3
C1 N1 C2 108.38(15) . .
C1 N1 C18 125.10(16) . .
C2 N1 C18 126.46(15) . .
C1 N2 C3 108.61(15) . .
C1 N2 C4 125.18(16) . 2
C3 N2 C4 126.19(16) . 2
C8 N3 C9 108.14(15) . .
C8 N3 C7 124.26(16) . .
C9 N3 C7 127.23(16) . .
C8 N4 C10 108.27(15) . .
C8 N4 C11 124.08(15) . .
C10 N4 C11 127.42(15) . .
N2 C1 N1 108.69(16) . .
C3 C2 N1 106.96(16) . .
C2 C3 N2 107.36(17) . .
N2 C4 C5 112.28(16) 2 .
C4 C5 C6 113.12(16) . .
C7 C6 C5 111.46(15) . .
N3 C7 C6 110.22(14) . .
N3 C8 N4 109.01(16) . .
C10 C9 N3 107.38(16) . .
C9 C10 N4 107.20(16) . .
N4 C11 C12 113.67(14) . .
C13 C12 C17 119.27(16) . .
C13 C12 C11 117.58(15) . .
C17 C12 C11 123.10(15) . .
C14 C13 C12 121.16(16) . .
C15 C14 C13 119.61(17) . .
C14 C15 C16 119.92(17) . .
C17 C16 C15 120.97(16) . .
C16 C17 C12 119.05(16) . .
C16 C17 C18 121.78(15) . .
C12 C17 C18 119.16(15) . .
N1 C18 C17 113.40(14) . .
F5 P1 F1 91.04(9) . .
F5 P1 F3 91.10(8) . .
F1 P1 F3 90.56(7) . .
F5 P1 F4 90.07(8) . .
F1 P1 F4 90.42(7) . .
F3 P1 F4 178.45(8) . .
F5 P1 F2 90.91(9) . .
F1 P1 F2 178.02(9) . .
F3 P1 F2 89.78(7) . .
F4 P1 F2 89.20(7) . .
F5 P1 F6 179.13(8) . .
F1 P1 F6 89.51(8) . .
F3 P1 F6 89.56(8) . .
F4 P1 F6 89.25(8) . .
F2 P1 F6 88.54(8) . .
F8 P2 F7 179.55(9) . .
F8 P2 F11 89.67(9) . .
F7 P2 F11 90.01(8) . .
F8 P2 F10 90.73(8) . .
F7 P2 F10 89.60(8) . .
F11 P2 F10 90.55(7) . .
F8 P2 F12 90.71(9) . .
F7 P2 F12 89.60(9) . .
F11 P2 F12 179.22(9) . .
F10 P2 F12 90.12(8) . .
F8 P2 F9 89.40(7) . .
F7 P2 F9 90.28(8) . .
F11 P2 F9 89.57(7) . .
F10 P2 F9 179.82(10) . .
F12 P2 F9 89.75(7) . .
N90 C90 C91 166.2(19) . .

loop_
_geom_bond_atom_site_label_1
_geom_bond_atom_site_label_2
_geom_bond_distance
_geom_bond_site_symmetry_2
N1 C1 1.330(2) .
N1 C2 1.381(2) .
N1 C18 1.468(2) .
N2 C1 1.326(2) .
N2 C3 1.374(3) .
N2 C4 1.479(2) 2
N3 C8 1.329(2) .
N3 C9 1.381(2) .
N3 C7 1.470(2) .
N4 C8 1.330(2) .
N4 C10 1.380(2) .
N4 C11 1.475(2) .
C2 C3 1.345(3) .
C4 N2 1.479(2) 2
C4 C5 1.521(3) .
C5 C6 1.522(3) .
C6 C7 1.521(2) .
C9 C10 1.344(3) .
C11 C12 1.510(2) .
C12 C13 1.391(2) .
C12 C17 1.403(2) .
C13 C14 1.383(3) .
C14 C15 1.380(3) .
C15 C16 1.390(3) .
C16 C17 1.388(2) .
C17 C18 1.517(2) .
P1 F5 1.5809(15) .
P1 F1 1.5866(12) .
P1 F3 1.5923(12) .
P1 F4 1.5971(12) .
P1 F2 1.6034(12) .
P1 F6 1.6088(15) .
P2 F8 1.5888(14) .
P2 F7 1.5927(14) .
P2 F11 1.5949(14) .
P2 F10 1.5967(13) .
P2 F12 1.6002(14) .
P2 F9 1.6006(12) .
N90 C90 1.12(3) .
C90 C91 1.420(13) .
